data_1519452
loop_
_publ_author_name
'Qin, Qi-Pin'
'Liu, Yan-Cheng'
'Wang, Hai-Lu'
'Qin, Jiao-Lan'
'Cheng, Feng-Jie'
'Tang, Shang-Feng'
'Liang, Hong'

_publ_section_title
;
 Synthesis and antitumor mechanisms of a copper(ii) complex of
 anthracene-9-imidazoline hydrazone (9-AIH).
;
_journal_issue 7
_journal_name_full 'Metallomics : integrated biometal science'
_journal_page_first 1124
_journal_page_last 1136
_journal_paper_doi 10.1039/c5mt00027k
_journal_volume 7
_journal_year 2015
_chemical_formula_moiety 'C18 H16 Cl2 Cu N4, C2 H6 O'
_chemical_formula_sum 'C20 H18 Cl2 Cu N4 O'
_chemical_formula_weight 464.82
_chemical_name_common 'copper(II) complex of anthracene-9-imidazoline hydrazone'
_chemical_name_systematic cis-[CuCl2(9-AIH)]
_space_group_crystal_system monoclinic
_space_group_IT_number 14
_space_group_name_Hall '-P 2ybc'
_space_group_name_H-M_alt 'P 1 21/c 1'
_symmetry_space_group_name_Hall '-P 2ybc'
_symmetry_space_group_name_H-M 'P 1 21/c 1'
_atom_sites_solution_hydrogens geom
_atom_sites_solution_primary direct
_atom_sites_solution_secondary difmap
_audit_creation_date 2014-09-02
_audit_creation_method
;
  Olex2 1.1
  (compiled 2011.02.15 svn.r1672, GUI svn.r3494)
;
_audit_update_record
;
2014-12-01 deposited with the CCDC.
2015-04-15 downloaded from the CCDC.
;
_cell_angle_alpha 90.00
_cell_angle_beta 106.842(4)
_cell_angle_gamma 90.00
_cell_formula_units_Z 4
_cell_length_a 11.3306(3)
_cell_length_b 14.0417(3)
_cell_length_c 13.3887(5)
_cell_measurement_reflns_used 6202
_cell_measurement_temperature 293(2)
_cell_measurement_theta_max 28.6802
_cell_measurement_theta_min 2.8955
_cell_volume 2038.79(11)
_computing_cell_refinement
;
CrysAlisPro, Agilent Technologies,
Version 1.171.35.19 (release 27-10-2011 CrysAlis171 .NET)
(compiled Oct 27 2011,15:02:11)
;
_computing_data_collection
;
CrysAlisPro, Agilent Technologies,
Version 1.171.35.19 (release 27-10-2011 CrysAlis171 .NET)
(compiled Oct 27 2011,15:02:11)
;
_computing_data_reduction
;
CrysAlisPro, Agilent Technologies,
Version 1.171.35.19 (release 27-10-2011 CrysAlis171 .NET)
(compiled Oct 27 2011,15:02:11)
;
_computing_molecular_graphics
;
O. V. Dolomanov, L. J. Bourhis, R. J. Gildea, J. A. K. Howard and H. Puschmann,
OLEX2: a complete structure solution, refinement and analysis program.
J. Appl. Cryst. (2009). 42, 339-341.
;
_computing_publication_material
;
O. V. Dolomanov, L. J. Bourhis, R. J. Gildea, J. A. K. Howard and H. Puschmann,
OLEX2: a complete structure solution, refinement and analysis program.
J. Appl. Cryst. (2009). 42, 339-341.
;
_computing_structure_refinement 'SHELXL-97 (Sheldrick, 1997)'
_computing_structure_solution 'A short history of SHELX (Sheldrick, 2007)/Bruker'
_diffrn_ambient_temperature 293(2)
_diffrn_detector_area_resol_mean 16.1623
_diffrn_measured_fraction_theta_full 0.999
_diffrn_measured_fraction_theta_max 0.999
_diffrn_measurement_details
;
  1 omega  -79.00  -43.00   1.0000   20.2700
omega____ theta____ kappa____ phi______ frames
    -      -20.3518 -178.0000  -30.0000 36

  2 omega  -12.00   16.00   1.0000   20.2700
omega____ theta____ kappa____ phi______ frames
    -       21.4455   80.0000   81.0000 28

  3 omega   65.00  104.00   1.0000   20.2700
omega____ theta____ kappa____ phi______ frames
    -       21.4455 -178.0000 -150.0000 39

  4 omega  -12.00   92.00   1.0000   20.2700
omega____ theta____ kappa____ phi______ frames
    -       21.4455   77.0000  -90.0000 104

  5 omega    0.00   92.00   1.0000   20.2700
omega____ theta____ kappa____ phi______ frames
    -       21.4455   57.0000   30.0000 92

  6 omega  -45.00  -16.00   1.0000   20.2700
omega____ theta____ kappa____ phi______ frames
    -       21.4455  -57.0000 -120.0000 29

  7 omega  -50.00   39.00   1.0000   20.2700
omega____ theta____ kappa____ phi______ frames
    -       21.4455  -38.0000  120.0000 89

  8 omega  -52.00    0.00   1.0000   20.2700
omega____ theta____ kappa____ phi______ frames
    -       21.4455  -38.0000  -90.0000 52
;
_diffrn_measurement_device_type 'SuperNova, Single source at offset), Eos'
_diffrn_measurement_method '\w scans'
_diffrn_orient_matrix_UB_11 -0.0020182000
_diffrn_orient_matrix_UB_12 -0.0395439000
_diffrn_orient_matrix_UB_13 -0.0334869000
_diffrn_orient_matrix_UB_21 0.0559124000
_diffrn_orient_matrix_UB_22 0.0152004000
_diffrn_orient_matrix_UB_23 -0.0086681000
_diffrn_orient_matrix_UB_31 0.0337559000
_diffrn_orient_matrix_UB_32 -0.0276228000
_diffrn_orient_matrix_UB_33 0.0431486000
_diffrn_radiation_monochromator mirror
_diffrn_radiation_type 'Mo K\a'
_diffrn_radiation_wavelength 0.7107
_diffrn_reflns_av_R_equivalents 0.0301
_diffrn_reflns_av_unetI/netI 0.0270
_diffrn_reflns_limit_h_max 14
_diffrn_reflns_limit_h_min -14
_diffrn_reflns_limit_k_max 17
_diffrn_reflns_limit_k_min -14
_diffrn_reflns_limit_l_max 16
_diffrn_reflns_limit_l_min -16
_diffrn_reflns_number 16428
_diffrn_reflns_theta_full 26.37
_diffrn_reflns_theta_max 26.37
_diffrn_reflns_theta_min 2.90
_diffrn_source 'SuperNova (Mo) X-ray Source'
_exptl_absorpt_coefficient_mu 1.351
_exptl_absorpt_correction_T_max 1.00000
_exptl_absorpt_correction_T_min 0.84408
_exptl_absorpt_correction_type multi-scan
_exptl_absorpt_process_details
;
CrysAlisPro, Agilent Technologies,
Version 1.171.35.19 (release 27-10-2011 CrysAlis171 .NET)
(compiled Oct 27 2011,15:02:11)
Empirical absorption correction using spherical harmonics,
 implemented in SCALE3 ABSPACK scaling algorithm.
;
_exptl_crystal_colour red
_exptl_crystal_density_diffrn 1.514
_exptl_crystal_density_method 'not measured'
_exptl_crystal_description prism
_exptl_crystal_F_000 948
_exptl_crystal_recrystallization_method 'Re-crystallisation from solvent: ethanol'
_exptl_crystal_size_max 0.40
_exptl_crystal_size_mid 0.20
_exptl_crystal_size_min 0.12
_refine_diff_density_max 0.826
_refine_diff_density_min -0.492
_refine_diff_density_rms 0.060
_refine_ls_extinction_method none
_refine_ls_goodness_of_fit_ref 1.034
_refine_ls_hydrogen_treatment mixed
_refine_ls_matrix_type full
_refine_ls_number_parameters 268
_refine_ls_number_reflns 4167
_refine_ls_number_restraints 0
_refine_ls_restrained_S_all 1.034
_refine_ls_R_factor_all 0.0563
_refine_ls_R_factor_gt 0.0444
_refine_ls_shift/su_max 0.001
_refine_ls_shift/su_mean 0.000
_refine_ls_structure_factor_coef Fsqd
_refine_ls_weighting_details 'calc w=1/[\s^2^(Fo^2^)+(0.0570P)^2^+2.0863P] where P=(Fo^2^+2Fc^2^)/3'
_refine_ls_weighting_scheme calc
_refine_ls_wR_factor_gt 0.1169
_refine_ls_wR_factor_ref 0.1257
_reflns_number_gt 3365
_reflns_number_total 4167
_reflns_threshold_expression >2sigma(I)
_cod_data_source_file c5mt00027k2.cif
_cod_data_source_block whl-cu-01
_cod_depositor_comments 'Adding full bibliography for 1519452.cif.'
_cod_original_cell_volume 2038.78(11)
_cod_database_code 1519452
_reflns_odcompleteness_completeness 99.82
_reflns_odcompleteness_iscentric 1
_reflns_odcompleteness_theta 26.32

loop_
_space_group_symop_id
_space_group_symop_operation_xyz
1 'x, y, z'
2 '-x, y+1/2, -z+1/2'
3 '-x, -y, -z'
4 'x, -y-1/2, z-1/2'

loop_
_atom_site_label
_atom_site_type_symbol
_atom_site_fract_x
_atom_site_fract_y
_atom_site_fract_z
_atom_site_U_iso_or_equiv
_atom_site_adp_type
_atom_site_occupancy
_atom_site_symmetry_multiplicity
_atom_site_calc_flag
_atom_site_refinement_flags
_atom_site_disorder_assembly
_atom_site_disorder_group
Cu1 Cu 0.45358(4) 0.22778(3) 0.68935(3) 0.05097(16) Uani 1 1 d . . .
Cl1 Cl 0.31476(11) 0.29868(8) 0.55297(10) 0.0953(5) Uani 1 1 d . . .
Cl2 Cl 0.61290(8) 0.32462(6) 0.68392(8) 0.0577(2) Uani 1 1 d . . .
O O 0.3459(4) 0.2841(3) 0.8248(4) 0.1240(15) Uani 1 1 d . . .
HA H 0.3690 0.2619 0.8839 0.186 Uiso 0.643(9) 1 calc PR A 1
HB H 0.3544 0.2299 0.8485 0.186 Uiso 0.357(9) 1 calc PR A 2
N1 N 0.5556(2) 0.1521(2) 0.8019(2) 0.0514(7) Uani 1 1 d . . .
N2 N 0.5702(3) 0.0273(2) 0.9095(2) 0.0568(7) Uani 1 1 d . . .
H2 H 0.5456 -0.0217 0.9365 0.068 Uiso 1 1 calc R . .
N3 N 0.3900(2) 0.04955(18) 0.7689(2) 0.0484(7) Uani 1 1 d . . .
H3 H 0.3519 0.0010 0.7837 0.058 Uiso 1 1 calc R . .
N4 N 0.3400(2) 0.10872(17) 0.6851(2) 0.0417(6) Uani 1 1 d . . .
C1 C 0.6736(3) 0.1646(3) 0.8832(3) 0.0683(11) Uani 1 1 d . . .
H1A H 0.6705 0.2194 0.9266 0.082 Uiso 1 1 calc R . .
H1B H 0.7405 0.1732 0.8524 0.082 Uiso 1 1 calc R . .
C2 C 0.6903(3) 0.0726(3) 0.9469(3) 0.0649(10) Uani 1 1 d . . .
H2A H 0.7543 0.0331 0.9336 0.078 Uiso 1 1 calc R . .
H2B H 0.7109 0.0860 1.0210 0.078 Uiso 1 1 calc R . .
C3 C 0.5052(3) 0.0755(2) 0.8256(3) 0.0446(7) Uani 1 1 d . . .
C4 C 0.2363(3) 0.0870(2) 0.6211(2) 0.0421(7) Uani 1 1 d . . .
H4 H 0.2055 0.1286 0.5656 0.050 Uiso 1 1 calc R . .
C5 C 0.1595(2) 0.0025(2) 0.6257(2) 0.0368(6) Uani 1 1 d . . .
C6 C 0.0972(3) -0.0035(2) 0.7022(2) 0.0398(6) Uani 1 1 d . . .
C7 C 0.1094(3) 0.0662(2) 0.7819(3) 0.0516(8) Uani 1 1 d . . .
H7 H 0.1603 0.1187 0.7845 0.062 Uiso 1 1 calc R . .
C8 C 0.0471(4) 0.0564(3) 0.8541(3) 0.0645(10) Uani 1 1 d . . .
H8 H 0.0566 0.1021 0.9061 0.077 Uiso 1 1 calc R . .
C9 C -0.0318(4) -0.0220(3) 0.8517(3) 0.0675(11) Uani 1 1 d . . .
H9 H -0.0731 -0.0275 0.9021 0.081 Uiso 1 1 calc R . .
C10 C -0.0475(3) -0.0890(3) 0.7766(3) 0.0571(9) Uani 1 1 d . . .
H10 H -0.1006 -0.1398 0.7754 0.068 Uiso 1 1 calc R . .
C11 C 0.0161(3) -0.0830(2) 0.6989(2) 0.0428(7) Uani 1 1 d . . .
C12 C 0.0020(3) -0.1513(2) 0.6214(2) 0.0439(7) Uani 1 1 d . . .
H12 H -0.0515 -0.2019 0.6194 0.053 Uiso 1 1 calc R . .
C13 C 0.0651(3) -0.1466(2) 0.5466(2) 0.0391(6) Uani 1 1 d . . .
C14 C 0.0528(3) -0.2170(2) 0.4679(3) 0.0490(8) Uani 1 1 d . . .
H14 H -0.0008 -0.2678 0.4649 0.059 Uiso 1 1 calc R . .
C15 C 0.1174(3) -0.2118(2) 0.3973(3) 0.0553(9) Uani 1 1 d . . .
H15 H 0.1091 -0.2592 0.3473 0.066 Uiso 1 1 calc R . .
C16 C 0.1975(3) -0.1342(3) 0.4000(3) 0.0547(8) Uani 1 1 d . . .
H16 H 0.2416 -0.1307 0.3513 0.066 Uiso 1 1 calc R . .
C17 C 0.2106(3) -0.0650(2) 0.4723(3) 0.0470(7) Uani 1 1 d . . .
H17 H 0.2634 -0.0143 0.4723 0.056 Uiso 1 1 calc R . .
C18 C 0.1458(2) -0.06782(19) 0.5484(2) 0.0362(6) Uani 1 1 d . . .
C19 C 0.3568(9) 0.3863(7) 0.8300(8) 0.096(3) Uani 0.643(9) 1 d P A 1
H19A H 0.2906 0.4131 0.8535 0.115 Uiso 0.643(9) 1 calc PR A 1
H19B H 0.3505 0.4117 0.7613 0.115 Uiso 0.643(9) 1 calc PR A 1
C19' C 0.4173(16) 0.3545(12) 0.9091(14) 0.096(3) Uani 0.357(9) 1 d P A 2
H19C H 0.3757 0.3665 0.9618 0.115 Uiso 0.357(9) 1 calc PR A 2
H19D H 0.5014 0.3341 0.9420 0.115 Uiso 0.357(9) 1 calc PR A 2
C20 C 0.4762(9) 0.4124(8) 0.9029(9) 0.102(3) Uani 0.643(9) 1 d P A 1
H20A H 0.4840 0.3839 0.9697 0.153 Uiso 0.643(9) 1 calc PR A 1
H20B H 0.4813 0.4804 0.9102 0.153 Uiso 0.643(9) 1 calc PR A 1
H20C H 0.5415 0.3900 0.8765 0.153 Uiso 0.643(9) 1 calc PR A 1
C20' C 0.4108(19) 0.4389(15) 0.8374(14) 0.096(6) Uani 0.357(9) 1 d P A 2
H20D H 0.4617 0.4271 0.7926 0.144 Uiso 0.357(9) 1 calc PR A 2
H20E H 0.4394 0.4949 0.8784 0.144 Uiso 0.357(9) 1 calc PR A 2
H20F H 0.3270 0.4482 0.7958 0.144 Uiso 0.357(9) 1 calc PR A 2

loop_
_atom_site_aniso_label
_atom_site_aniso_U_11
_atom_site_aniso_U_22
_atom_site_aniso_U_33
_atom_site_aniso_U_23
_atom_site_aniso_U_13
_atom_site_aniso_U_12
Cu1 0.0496(3) 0.0321(2) 0.0603(3) 0.00530(17) -0.00130(19) -0.00907(16)
Cl1 0.0888(8) 0.0568(6) 0.1019(9) 0.0395(6) -0.0333(7) -0.0274(5)
Cl2 0.0553(5) 0.0331(4) 0.0894(7) -0.0017(4) 0.0286(5) -0.0075(3)
O 0.100(3) 0.091(3) 0.178(4) -0.049(3) 0.035(3) -0.001(2)
N1 0.0417(14) 0.0440(15) 0.0575(17) 0.0031(13) -0.0033(12) -0.0091(11)
N2 0.0495(16) 0.0524(17) 0.0576(17) 0.0124(14) -0.0019(13) 0.0028(13)
N3 0.0420(14) 0.0348(13) 0.0581(16) 0.0125(12) -0.0016(12) -0.0055(11)
N4 0.0412(13) 0.0288(12) 0.0470(14) 0.0031(10) 0.0001(11) -0.0021(10)
C1 0.0455(19) 0.067(2) 0.074(3) 0.002(2) -0.0109(18) -0.0113(17)
C2 0.0426(19) 0.078(3) 0.064(2) 0.003(2) -0.0016(17) 0.0070(17)
C3 0.0414(16) 0.0363(16) 0.0498(18) 0.0000(13) 0.0033(14) 0.0030(13)
C4 0.0429(16) 0.0323(15) 0.0443(16) 0.0025(12) 0.0019(13) -0.0026(12)
C5 0.0314(13) 0.0331(14) 0.0396(15) 0.0023(12) 0.0001(11) -0.0002(11)
C6 0.0374(15) 0.0367(15) 0.0400(15) 0.0048(12) 0.0028(12) 0.0076(12)
C7 0.057(2) 0.0446(18) 0.0483(19) -0.0021(15) 0.0070(16) 0.0097(15)
C8 0.082(3) 0.062(2) 0.049(2) -0.0018(18) 0.0178(19) 0.024(2)
C9 0.073(3) 0.077(3) 0.060(2) 0.017(2) 0.032(2) 0.025(2)
C10 0.053(2) 0.060(2) 0.061(2) 0.0182(18) 0.0210(17) 0.0100(16)
C11 0.0367(15) 0.0417(16) 0.0470(17) 0.0131(14) 0.0073(13) 0.0079(12)
C12 0.0362(15) 0.0344(15) 0.0544(18) 0.0058(13) 0.0025(13) -0.0054(12)
C13 0.0339(14) 0.0320(14) 0.0447(16) 0.0024(12) 0.0006(12) -0.0022(11)
C14 0.0490(18) 0.0350(16) 0.0535(19) -0.0044(14) 0.0000(15) -0.0061(13)
C15 0.061(2) 0.0456(18) 0.0505(19) -0.0102(15) 0.0031(17) 0.0031(16)
C16 0.058(2) 0.057(2) 0.0515(19) -0.0041(16) 0.0188(16) 0.0010(16)
C17 0.0454(17) 0.0444(18) 0.0496(18) 0.0005(14) 0.0112(14) -0.0049(13)
C18 0.0321(14) 0.0327(14) 0.0383(15) 0.0028(12) 0.0013(11) -0.0001(11)
C19 0.076(5) 0.085(5) 0.115(6) -0.042(5) 0.008(4) 0.015(4)
C19' 0.076(5) 0.085(5) 0.115(6) -0.042(5) 0.008(4) 0.015(4)
C20 0.075(6) 0.130(9) 0.096(7) -0.040(7) 0.018(5) -0.021(6)
C20' 0.101(14) 0.125(15) 0.078(11) -0.033(11) 0.050(10) -0.036(12)

loop_
_atom_type_symbol
_atom_type_description
_atom_type_scat_dispersion_real
_atom_type_scat_dispersion_imag
_atom_type_scat_source
C C 0.0033 0.0016 'International Tables Vol C Tables 4.2.6.8 and 6.1.1.4'
H H 0.0000 0.0000 'International Tables Vol C Tables 4.2.6.8 and 6.1.1.4'
Cl Cl 0.1484 0.1585 'International Tables Vol C Tables 4.2.6.8 and 6.1.1.4'
Cu Cu 0.3201 1.2651 'International Tables Vol C Tables 4.2.6.8 and 6.1.1.4'
N N 0.0061 0.0033 'International Tables Vol C Tables 4.2.6.8 and 6.1.1.4'
O O 0.0106 0.0060 'International Tables Vol C Tables 4.2.6.8 and 6.1.1.4'

loop_
_geom_angle_atom_site_label_1
_geom_angle_atom_site_label_2
_geom_angle_atom_site_label_3
_geom_angle
Cl1 Cu1 Cl2 94.79(4)
N1 Cu1 Cl1 171.74(8)
N1 Cu1 Cl2 93.04(8)
N1 Cu1 N4 78.83(10)
N4 Cu1 Cl1 92.94(7)
N4 Cu1 Cl2 163.58(8)
HA O HB 45.8
C19 O HA 109.5
C19 O HB 155.1
C19 O C19' 46.0(7)
C19' O HA 65.5
C19' O HB 109.5
C1 N1 Cu1 136.2(2)
C3 N1 Cu1 116.1(2)
C3 N1 C1 106.8(3)
C2 N2 H2 126.3
C3 N2 H2 126.3
C3 N2 C2 107.5(3)
N4 N3 H3 123.4
C3 N3 H3 123.4
C3 N3 N4 113.3(2)
N3 N4 Cu1 110.71(17)
C4 N4 Cu1 130.3(2)
C4 N4 N3 119.0(2)
N1 C1 H1A 110.8
N1 C1 H1B 110.8
N1 C1 C2 104.5(3)
H1A C1 H1B 108.9
C2 C1 H1A 110.8
C2 C1 H1B 110.8
N2 C2 C1 103.1(3)
N2 C2 H2A 111.2
N2 C2 H2B 111.2
C1 C2 H2A 111.2
C1 C2 H2B 111.2
H2A C2 H2B 109.1
N1 C3 N2 116.8(3)
N1 C3 N3 120.4(3)
N2 C3 N3 122.8(3)
N4 C4 H4 116.5
N4 C4 C5 126.9(3)
C5 C4 H4 116.5
C6 C5 C4 120.2(3)
C6 C5 C18 121.5(3)
C18 C5 C4 118.2(3)
C5 C6 C7 123.0(3)
C5 C6 C11 118.4(3)
C7 C6 C11 118.6(3)
C6 C7 H7 119.8
C8 C7 C6 120.4(3)
C8 C7 H7 119.8
C7 C8 H8 119.4
C7 C8 C9 121.2(4)
C9 C8 H8 119.4
C8 C9 H9 119.8
C10 C9 C8 120.4(4)
C10 C9 H9 119.8
C9 C10 H10 119.5
C9 C10 C11 121.0(4)
C11 C10 H10 119.5
C10 C11 C6 118.4(3)
C12 C11 C6 119.6(3)
C12 C11 C10 122.0(3)
C11 C12 H12 118.9
C11 C12 C13 122.3(3)
C13 C12 H12 118.9
C12 C13 C14 122.7(3)
C12 C13 C18 118.9(3)
C14 C13 C18 118.4(3)
C13 C14 H14 119.3
C15 C14 C13 121.5(3)
C15 C14 H14 119.3
C14 C15 H15 120.1
C14 C15 C16 119.8(3)
C16 C15 H15 120.1
C15 C16 H16 119.7
C17 C16 C15 120.7(3)
C17 C16 H16 119.7
C16 C17 H17 119.2
C16 C17 C18 121.5(3)
C18 C17 H17 119.2
C5 C18 C13 119.3(3)
C5 C18 C17 122.6(3)
C17 C18 C13 118.1(3)
O C19 H19A 109.8
O C19 H19B 109.8
O C19 C20 109.4(8)
H19A C19 H19B 108.2
C20 C19 H19A 109.8
C20 C19 H19B 109.8
O C19' H19C 112.4
O C19' H19D 112.4
H19C C19' H19D 109.9
C20' C19' O 96.8(13)
C20' C19' H19C 112.4
C20' C19' H19D 112.4
C19' C20' H20D 109.5
C19' C20' H20E 109.5
C19' C20' H20F 109.5
H20D C20' H20E 109.5
H20D C20' H20F 109.5
H20E C20' H20F 109.5

loop_
_geom_bond_atom_site_label_1
_geom_bond_atom_site_label_2
_geom_bond_distance
Cu1 Cl1 2.2661(11)
Cu1 Cl2 2.2780(9)
Cu1 N1 1.931(3)
Cu1 N4 2.100(2)
O HA 0.8200
O HB 0.8200
O C19 1.440(10)
O C19' 1.542(16)
N1 C1 1.470(4)
N1 C3 1.299(4)
N2 H2 0.8600
N2 C2 1.454(5)
N2 C3 1.336(4)
N3 H3 0.8600
N3 N4 1.379(3)
N3 C3 1.355(4)
N4 C4 1.275(4)
C1 H1A 0.9700
C1 H1B 0.9700
C1 C2 1.529(6)
C2 H2A 0.9700
C2 H2B 0.9700
C4 H4 0.9300
C4 C5 1.483(4)
C5 C6 1.405(4)
C5 C18 1.407(4)
C6 C7 1.424(4)
C6 C11 1.439(4)
C7 H7 0.9300
C7 C8 1.360(5)
C8 H8 0.9300
C8 C9 1.412(6)
C9 H9 0.9300
C9 C10 1.351(6)
C10 H10 0.9300
C10 C11 1.430(5)
C11 C12 1.388(5)
C12 H12 0.9300
C12 C13 1.391(4)
C13 C14 1.421(4)
C13 C18 1.431(4)
C14 H14 0.9300
C14 C15 1.355(5)
C15 H15 0.9300
C15 C16 1.412(5)
C16 H16 0.9300
C16 C17 1.349(5)
C17 H17 0.9300
C17 C18 1.418(4)
C19 H19A 0.9700
C19 H19B 0.9700
C19 C20 1.467(14)
C19' H19C 0.9700
C19' H19D 0.9700
C19' C20' 1.51(3)
C20 H20A 0.9600
C20 H20B 0.9600
C20 H20C 0.9600
C20' H20D 0.9600
C20' H20E 0.9600
C20' H20F 0.9600

loop_
_geom_torsion_atom_site_label_1
_geom_torsion_atom_site_label_2
_geom_torsion_atom_site_label_3
_geom_torsion_atom_site_label_4
_geom_torsion
Cu1 N1 C1 C2 177.4(3)
Cu1 N1 C3 N2 -173.8(2)
Cu1 N1 C3 N3 3.6(4)
Cu1 N4 C4 C5 -177.8(2)
Cl1 Cu1 N1 C1 -177.9(6)
Cl1 Cu1 N1 C3 -10.3(9)
Cl1 Cu1 N4 N3 -173.3(2)
Cl1 Cu1 N4 C4 4.6(3)
Cl2 Cu1 N1 C1 20.8(4)
Cl2 Cu1 N1 C3 -171.6(3)
Cl2 Cu1 N4 N3 68.7(4)
Cl2 Cu1 N4 C4 -113.4(3)
N1 Cu1 N4 N3 7.3(2)
N1 Cu1 N4 C4 -174.8(3)
N1 C1 C2 N2 -11.5(4)
N3 N4 C4 C5 0.0(5)
N4 Cu1 N1 C1 -173.6(4)
N4 Cu1 N1 C3 -6.0(3)
N4 N3 C3 N1 3.1(5)
N4 N3 C3 N2 -179.6(3)
N4 C4 C5 C6 71.6(4)
N4 C4 C5 C18 -111.9(4)
C1 N1 C3 N2 -2.7(4)
C1 N1 C3 N3 174.7(3)
C2 N2 C3 N1 -5.3(4)
C2 N2 C3 N3 177.4(3)
C3 N1 C1 C2 9.0(4)
C3 N2 C2 C1 10.3(4)
C3 N3 N4 Cu1 -7.6(3)
C3 N3 N4 C4 174.3(3)
C4 C5 C6 C7 -3.9(4)
C4 C5 C6 C11 175.2(3)
C4 C5 C18 C13 -175.5(2)
C4 C5 C18 C17 5.6(4)
C5 C6 C7 C8 -179.7(3)
C5 C6 C11 C10 -179.8(3)
C5 C6 C11 C12 0.2(4)
C6 C5 C18 C13 1.0(4)
C6 C5 C18 C17 -178.0(3)
C6 C7 C8 C9 -0.6(5)
C6 C11 C12 C13 0.9(4)
C7 C6 C11 C10 -0.6(4)
C7 C6 C11 C12 179.4(3)
C7 C8 C9 C10 -0.4(6)
C8 C9 C10 C11 0.8(6)
C9 C10 C11 C6 -0.3(5)
C9 C10 C11 C12 179.6(3)
C10 C11 C12 C13 -179.0(3)
C11 C6 C7 C8 1.1(5)
C11 C12 C13 C14 179.0(3)
C11 C12 C13 C18 -1.1(4)
C12 C13 C14 C15 -178.6(3)
C12 C13 C18 C5 0.2(4)
C12 C13 C18 C17 179.2(3)
C13 C14 C15 C16 -1.2(5)
C14 C13 C18 C5 -179.9(3)
C14 C13 C18 C17 -0.9(4)
C14 C15 C16 C17 0.1(5)
C15 C16 C17 C18 0.4(5)
C16 C17 C18 C5 178.9(3)
C16 C17 C18 C13 0.0(4)
C18 C5 C6 C7 179.7(3)
C18 C5 C6 C11 -1.2(4)
C18 C13 C14 C15 1.5(5)
C19 O C19' C20' -18.2(9)
C19' O C19 C20 27.1(11)
